data_7012199
loop_
_publ_author_name
'Deng, Hong'
'Cai, Jiwen'
'Xu, Hong'
'Zhang, Hao'
'Ji, Liang-Nian'

_publ_section_title
;
 Ruthenium(ii) complexes containing asymmetric ligands: synthesis,
 characterization, crystal structure and DNA-binding
;
_journal_issue 3
_journal_name_full 'Dalton Transactions'
_journal_page_first 325
_journal_paper_doi 10.1039/b208400g
_journal_year 2003
_chemical_formula_sum 'C17 H9 N5'
_chemical_formula_weight 283.29
_chemical_name_systematic
; 
? 
;
_space_group_IT_number 9
_symmetry_cell_setting monoclinic
_symmetry_space_group_name_Hall 'C -2yc'
_symmetry_space_group_name_H-M 'C 1 c 1'
_atom_sites_solution_hydrogens geom
_atom_sites_solution_primary direct
_atom_sites_solution_secondary difmap
_audit_creation_method SHELXL-97
_cell_angle_alpha 90.00
_cell_angle_beta 106.140(16)
_cell_angle_gamma 90.00
_cell_formula_units_Z 12
_cell_length_a 11.133(10)
_cell_length_b 26.01(2)
_cell_length_c 13.574(12)
_cell_measurement_temperature 293(2)
_cell_volume 3776(6)
_computing_cell_refinement 'Bruker XSCANS'
_computing_data_collection 'Bruker XSCANS'
_computing_data_reduction 'Bruker SHELXTL'
_computing_molecular_graphics 'Bruker SHELXTL'
_computing_publication_material 'Bruker SHELXTL'
_computing_structure_refinement 'SHELXL-97 (Sheldrick, 1997)'
_computing_structure_solution 'SHELXS-97 (Sheldrick, 1990)'
_diffrn_ambient_temperature 293(2)
_diffrn_measured_fraction_theta_full 0.982
_diffrn_measured_fraction_theta_max 0.982
_diffrn_measurement_device_type 'Bruker P4'
_diffrn_measurement_method '\w scans'
_diffrn_radiation_monochromator graphite
_diffrn_radiation_source 'fine-focus sealed tube'
_diffrn_radiation_type MoK\a
_diffrn_radiation_wavelength 0.71073
_diffrn_reflns_av_R_equivalents 0.0384
_diffrn_reflns_av_sigmaI/netI 0.0522
_diffrn_reflns_limit_h_max 14
_diffrn_reflns_limit_h_min -13
_diffrn_reflns_limit_k_max 32
_diffrn_reflns_limit_k_min -28
_diffrn_reflns_limit_l_max 14
_diffrn_reflns_limit_l_min -17
_diffrn_reflns_number 11008
_diffrn_reflns_theta_full 27.10
_diffrn_reflns_theta_max 27.10
_diffrn_reflns_theta_min 1.57
_exptl_absorpt_coefficient_mu 0.095
_exptl_absorpt_correction_type none
_exptl_crystal_colour orange
_exptl_crystal_density_diffrn 1.495
_exptl_crystal_density_method 'not measured'
_exptl_crystal_description block
_exptl_crystal_F_000 1752
_exptl_crystal_size_max 0.14
_exptl_crystal_size_mid 0.19
_exptl_crystal_size_min 0.27
_refine_diff_density_max 0.174
_refine_diff_density_min -0.263
_refine_diff_density_rms 0.048
_refine_ls_abs_structure_details 'Flack H D (1983), Acta Cryst. A39, 876-881'
_refine_ls_abs_structure_Flack 0(10)
_refine_ls_extinction_method none
_refine_ls_goodness_of_fit_ref 1.011
_refine_ls_hydrogen_treatment mixed
_refine_ls_matrix_type full
_refine_ls_number_parameters 595
_refine_ls_number_reflns 4092
_refine_ls_number_restraints 2
_refine_ls_restrained_S_all 1.011
_refine_ls_R_factor_all 0.1071
_refine_ls_R_factor_gt 0.0467
_refine_ls_shift/su_max 0.001
_refine_ls_shift/su_mean 0.000
_refine_ls_structure_factor_coef Fsqd
_refine_ls_weighting_details 'calc w=1/[\s^2^(Fo^2^)+(0.1000P)^2^+0.0000P] where P=(Fo^2^+2Fc^2^)/3'
_refine_ls_weighting_scheme calc
_refine_ls_wR_factor_gt 0.1227
_refine_ls_wR_factor_ref 0.1672
_reflns_number_gt 2375
_reflns_number_total 4092
_reflns_threshold_expression >2sigma(I)
_cod_data_source_file b208400g.txt
_cod_data_source_block dta
_cod_depositor_comments
;
The following automatic conversions were performed:
'_symmetry_cell_setting' value 'Monoclinic' changed to 'monoclinic'
according to '/home/saulius/struct/CIF-dictionaries/cif_core.dic'
dictionary named 'cif_core.dic' version 2.4.1 from 2010-06-29.

Automatic conversion script
Id: cif_fix_enum 1527 2010-12-29 10:47:43Z saulius 
;
_cod_original_cell_volume 3775(6)
_cod_original_sg_symbol_H-M Cc
_cod_database_code 7012199

loop_
_symmetry_equiv_pos_as_xyz
'x, y, z'
'x, -y, z+1/2'
'x+1/2, y+1/2, z'
'x+1/2, -y+1/2, z+1/2'

loop_
_atom_site_label
_atom_site_type_symbol
_atom_site_fract_x
_atom_site_fract_y
_atom_site_fract_z
_atom_site_U_iso_or_equiv
_atom_site_adp_type
_atom_site_occupancy
_atom_site_symmetry_multiplicity
_atom_site_calc_flag
_atom_site_refinement_flags
_atom_site_disorder_assembly
_atom_site_disorder_group
C2 C -0.1659(8) 0.1004(3) 0.6432(6) 0.062(2) Uani 1 1 d . . .
H2A H -0.1913 0.0697 0.6665 0.075 Uiso 1 1 calc R . .
N2 N -0.0653(5) 0.17996(19) 0.6868(4) 0.0512(14) Uani 1 1 d . . .
N3 N 0.0011(4) 0.27329(17) 0.6307(3) 0.0413(11) Uani 1 1 d . . .
N4 N -0.0816(4) 0.24797(17) 0.4547(3) 0.0469(12) Uani 1 1 d . . .
N5 N -0.0493(4) 0.29344(18) 0.4197(4) 0.0483(12) Uani 1 1 d . . .
C19 C 0.3323(6) 0.7277(2) 0.1431(5) 0.0518(17) Uani 1 1 d . . .
H19A H 0.3042 0.7578 0.1664 0.062 Uiso 1 1 calc R . .
N7 N 0.4451(5) 0.65001(18) 0.1878(4) 0.0445(12) Uani 1 1 d . . .
N8 N 0.5189(4) 0.55822(16) 0.1318(3) 0.0388(10) Uani 1 1 d . . .
N9 N 0.4344(4) 0.58235(17) -0.0452(3) 0.0457(12) Uani 1 1 d . . .
N10 N 0.4653(4) 0.53672(18) -0.0796(3) 0.0476(12) Uani 1 1 d . . .
C36 C 0.4575(8) -0.0630(3) 0.0410(6) 0.068(2) Uani 1 1 d . . .
H36A H 0.4904 -0.0922 0.0188 0.082 Uiso 1 1 calc R . .
N12 N 0.3433(5) 0.0141(2) -0.0052(5) 0.0508(14) Uani 1 1 d . . .
N13 N 0.2682(5) 0.10563(17) 0.0502(4) 0.0399(11) Uani 1 1 d . . .
N14 N 0.3550(4) 0.08148(18) 0.2259(4) 0.0443(13) Uani 1 1 d . . .
N15 N 0.3240(5) 0.12726(17) 0.2615(4) 0.0424(12) Uani 1 1 d . . .
C1 C -0.1026(7) 0.1348(2) 0.7133(5) 0.0613(17) Uani 1 1 d . . .
H1A H -0.0845 0.1265 0.7826 0.074 Uiso 1 1 calc R . .
N1 N -0.1935(6) 0.1083(2) 0.5426(4) 0.0685(16) Uani 1 1 d . . .
C3 C -0.1549(7) 0.1529(3) 0.5156(6) 0.0572(18) Uani 1 1 d . . .
H3A H -0.1702 0.1600 0.4460 0.069 Uiso 1 1 calc R . .
C4 C -0.0928(5) 0.18967(19) 0.5857(4) 0.0407(13) Uani 1 1 d . . .
C5 C -0.0549(6) 0.2404(2) 0.5547(5) 0.0409(14) Uani 1 1 d . . .
C6 C 0.0322(5) 0.31679(19) 0.5964(4) 0.0398(12) Uani 1 1 d . . .
C7 C 0.0979(5) 0.3611(2) 0.6532(5) 0.0379(13) Uani 1 1 d . . .
C8 C 0.1456(7) 0.3736(2) 0.7541(5) 0.0497(16) Uani 1 1 d . . .
H8A H 0.1353 0.3517 0.8053 0.060 Uiso 1 1 calc R . .
C9 C 0.2104(6) 0.4202(2) 0.7793(6) 0.0526(18) Uani 1 1 d . . .
H9A H 0.2420 0.4288 0.8481 0.063 Uiso 1 1 calc R . .
C10 C 0.2291(6) 0.4534(2) 0.7071(5) 0.0536(17) Uani 1 1 d . . .
H10A H 0.2745 0.4834 0.7275 0.064 Uiso 1 1 calc R . .
C11 C 0.1791(6) 0.4423(2) 0.5998(5) 0.0436(16) Uani 1 1 d . . .
C12 C 0.1883(6) 0.4714(2) 0.5152(6) 0.057(2) Uani 1 1 d . . .
H12A H 0.2300 0.5028 0.5253 0.069 Uiso 1 1 calc R . .
C13 C 0.1355(7) 0.4535(3) 0.4170(6) 0.0552(18) Uani 1 1 d . . .
H13A H 0.1441 0.4732 0.3622 0.066 Uiso 1 1 calc R . .
C14 C 0.0698(6) 0.4073(2) 0.3957(6) 0.0490(17) Uani 1 1 d . . .
H14A H 0.0337 0.3967 0.3285 0.059 Uiso 1 1 calc R . .
C15 C 0.1140(6) 0.3960(2) 0.5781(5) 0.0394(14) Uani 1 1 d . . .
C16 C 0.0600(6) 0.3779(2) 0.4769(5) 0.0404(14) Uani 1 1 d . . .
C17 C 0.0068(5) 0.32729(18) 0.4889(4) 0.0396(12) Uani 1 1 d . . .
C18 C 0.4004(6) 0.6937(2) 0.2127(5) 0.0531(15) Uani 1 1 d . . .
H18A H 0.4166 0.7018 0.2819 0.064 Uiso 1 1 calc R . .
N6 N 0.3044(5) 0.71906(18) 0.0418(4) 0.0541(13) Uani 1 1 d . . .
C20 C 0.3506(5) 0.6755(2) 0.0150(5) 0.0441(15) Uani 1 1 d . . .
H20A H 0.3372 0.6684 -0.0544 0.053 Uiso 1 1 calc R . .
C21 C 0.4177(5) 0.64044(19) 0.0863(4) 0.0376(12) Uani 1 1 d . . .
C22 C 0.4604(5) 0.5907(2) 0.0556(4) 0.0371(13) Uani 1 1 d . . .
C23 C 0.5497(5) 0.51418(19) 0.0981(4) 0.0365(11) Uani 1 1 d . . .
C24 C 0.6148(5) 0.4700(2) 0.1545(4) 0.0372(13) Uani 1 1 d . . .
C25 C 0.6673(6) 0.4588(2) 0.2574(5) 0.0434(15) Uani 1 1 d . . .
H25A H 0.6622 0.4819 0.3084 0.052 Uiso 1 1 calc R . .
C26 C 0.7279(6) 0.4118(2) 0.2816(5) 0.0476(17) Uani 1 1 d . . .
H26A H 0.7649 0.4042 0.3503 0.057 Uiso 1 1 calc R . .
C27 C 0.7362(6) 0.3761(2) 0.2098(5) 0.0492(16) Uani 1 1 d . . .
H27A H 0.7769 0.3450 0.2303 0.059 Uiso 1 1 calc R . .
C28 C 0.6824(6) 0.3865(2) 0.1034(5) 0.0409(14) Uani 1 1 d . . .
C29 C 0.6816(6) 0.3546(2) 0.0184(6) 0.0497(17) Uani 1 1 d . . .
H29A H 0.7186 0.3223 0.0288 0.060 Uiso 1 1 calc R . .
C30 C 0.6254(7) 0.3718(2) -0.0796(6) 0.0536(17) Uani 1 1 d . . .
H30A H 0.6260 0.3503 -0.1342 0.064 Uiso 1 1 calc R . .
C31 C 0.5676(6) 0.4199(2) -0.1016(5) 0.0437(16) Uani 1 1 d . . .
H31A H 0.5303 0.4300 -0.1689 0.052 Uiso 1 1 calc R . .
C32 C 0.6238(5) 0.4338(2) 0.0811(5) 0.0386(13) Uani 1 1 d . . .
C33 C 0.5675(6) 0.4516(2) -0.0210(5) 0.0387(14) Uani 1 1 d . . .
C34 C 0.5206(5) 0.50288(19) -0.0090(4) 0.0375(12) Uani 1 1 d . . .
C35 C 0.3877(6) -0.0298(2) -0.0307(5) 0.0551(17) Uani 1 1 d . . .
H35A H 0.3708 -0.0384 -0.0998 0.066 Uiso 1 1 calc R . .
N11 N 0.4797(6) -0.0550(2) 0.1395(5) 0.0632(16) Uani 1 1 d . . .
C37 C 0.4348(6) -0.0115(2) 0.1648(6) 0.0525(18) Uani 1 1 d . . .
H37A H 0.4480 -0.0042 0.2341 0.063 Uiso 1 1 calc R . .
C38 C 0.3699(5) 0.0233(2) 0.0945(5) 0.0376(13) Uani 1 1 d . . .
C39 C 0.3277(6) 0.0733(2) 0.1258(5) 0.0385(14) Uani 1 1 d . . .
C40 C 0.2359(5) 0.14947(18) 0.0841(5) 0.0346(12) Uani 1 1 d . . .
C41 C 0.1682(5) 0.1933(2) 0.0274(5) 0.0379(14) Uani 1 1 d . . .
C42 C 0.1185(6) 0.2047(2) -0.0733(5) 0.0461(16) Uani 1 1 d . . .
H42A H 0.1266 0.1822 -0.1243 0.055 Uiso 1 1 calc R . .
C43 C 0.0544(6) 0.2517(2) -0.0986(6) 0.0490(17) Uani 1 1 d . . .
H43A H 0.0182 0.2596 -0.1673 0.059 Uiso 1 1 calc R . .
C44 C 0.0437(6) 0.2863(2) -0.0248(6) 0.0509(17) Uani 1 1 d . . .
H44A H 0.0004 0.3169 -0.0445 0.061 Uiso 1 1 calc R . .
C45 C 0.0976(6) 0.2759(2) 0.0806(5) 0.0457(16) Uani 1 1 d . . .
C46 C 0.0928(6) 0.3063(2) 0.1654(5) 0.0481(17) Uani 1 1 d . . .
H46A H 0.0521 0.3379 0.1548 0.058 Uiso 1 1 calc R . .
C47 C 0.1476(6) 0.2897(2) 0.2632(5) 0.0482(16) Uani 1 1 d . . .
H47A H 0.1422 0.3102 0.3178 0.058 Uiso 1 1 calc R . .
C48 C 0.2119(6) 0.2426(2) 0.2843(5) 0.0452(16) Uani 1 1 d . . .
H48A H 0.2507 0.2326 0.3515 0.054 Uiso 1 1 calc R . .
C49 C 0.1594(6) 0.2289(2) 0.1038(5) 0.0379(14) Uani 1 1 d . . .
C50 C 0.2160(6) 0.2117(2) 0.2033(5) 0.0412(15) Uani 1 1 d . . .
C51 C 0.2643(5) 0.1604(2) 0.1910(4) 0.0366(13) Uani 1 1 d . . .

loop_
_atom_site_aniso_label
_atom_site_aniso_U_11
_atom_site_aniso_U_22
_atom_site_aniso_U_33
_atom_site_aniso_U_23
_atom_site_aniso_U_13
_atom_site_aniso_U_12
C2 0.086(5) 0.044(4) 0.058(5) -0.003(3) 0.021(4) -0.012(3)
N2 0.069(4) 0.046(3) 0.038(3) 0.003(2) 0.014(3) -0.004(3)
N3 0.048(3) 0.044(3) 0.030(2) -0.001(2) 0.008(2) 0.003(2)
N4 0.060(3) 0.045(3) 0.034(3) 0.001(2) 0.010(2) -0.003(2)
N5 0.062(3) 0.049(3) 0.036(3) 0.001(2) 0.017(2) -0.001(2)
C19 0.060(4) 0.044(4) 0.053(5) 0.002(3) 0.018(3) 0.005(3)
N7 0.061(3) 0.041(3) 0.029(3) 0.001(2) 0.010(2) 0.002(2)
N8 0.044(3) 0.040(2) 0.030(2) 0.0017(19) 0.008(2) 0.0011(19)
N9 0.060(3) 0.044(3) 0.033(3) -0.0022(19) 0.013(2) -0.001(2)
N10 0.059(3) 0.049(3) 0.034(3) -0.002(2) 0.012(2) 0.003(2)
C36 0.100(6) 0.051(4) 0.060(6) 0.000(4) 0.032(5) 0.017(4)
N12 0.066(4) 0.046(3) 0.043(4) 0.001(2) 0.018(3) 0.009(3)
N13 0.046(3) 0.039(3) 0.035(3) 0.002(2) 0.012(2) 0.002(2)
N14 0.055(3) 0.044(3) 0.034(3) 0.001(2) 0.013(3) 0.002(2)
N15 0.052(3) 0.042(3) 0.032(3) 0.000(2) 0.009(2) 0.005(2)
C1 0.092(5) 0.049(3) 0.043(4) 0.004(3) 0.020(4) -0.003(3)
N1 0.093(5) 0.060(3) 0.051(4) -0.003(3) 0.017(3) -0.023(3)
C3 0.072(5) 0.055(4) 0.042(4) -0.001(3) 0.012(3) -0.012(3)
C4 0.046(3) 0.041(3) 0.035(3) -0.004(2) 0.012(2) 0.002(3)
C5 0.044(3) 0.047(3) 0.033(3) -0.003(3) 0.014(3) 0.001(3)
C6 0.039(3) 0.043(3) 0.036(3) 0.001(2) 0.009(2) 0.003(2)
C7 0.037(3) 0.047(3) 0.031(3) -0.001(3) 0.011(2) 0.000(3)
C8 0.059(4) 0.049(4) 0.042(4) -0.001(3) 0.014(3) 0.001(3)
C9 0.067(4) 0.047(4) 0.038(4) -0.006(3) 0.006(3) 0.000(3)
C10 0.057(4) 0.048(4) 0.047(4) -0.004(3) -0.001(3) -0.004(3)
C11 0.043(4) 0.042(3) 0.047(4) 0.002(3) 0.015(3) 0.000(3)
C12 0.068(5) 0.041(3) 0.069(6) 0.013(3) 0.030(4) 0.008(3)
C13 0.065(5) 0.054(4) 0.050(5) 0.009(3) 0.022(3) 0.002(3)
C14 0.054(4) 0.050(4) 0.045(4) 0.004(3) 0.017(3) 0.007(3)
C15 0.044(4) 0.041(3) 0.034(4) 0.001(3) 0.013(3) 0.006(3)
C16 0.045(4) 0.042(3) 0.038(4) 0.001(3) 0.018(3) 0.006(3)
C17 0.044(3) 0.040(3) 0.035(3) -0.001(2) 0.013(2) 0.005(2)
C18 0.077(5) 0.043(3) 0.041(4) -0.001(3) 0.018(3) 0.007(3)
N6 0.065(3) 0.046(3) 0.050(3) 0.005(2) 0.012(3) 0.009(2)
C20 0.051(4) 0.045(3) 0.033(3) 0.006(3) 0.006(3) 0.005(3)
C21 0.039(3) 0.040(3) 0.034(3) 0.004(2) 0.010(2) -0.001(2)
C22 0.036(3) 0.045(3) 0.029(3) 0.004(3) 0.006(2) 0.000(2)
C23 0.042(3) 0.039(3) 0.029(3) -0.002(2) 0.011(2) -0.002(2)
C24 0.046(3) 0.039(3) 0.027(3) 0.000(2) 0.010(3) -0.004(2)
C25 0.051(4) 0.047(3) 0.031(4) -0.002(3) 0.009(3) 0.001(3)
C26 0.059(4) 0.043(3) 0.037(4) 0.005(3) 0.007(3) 0.006(3)
C27 0.063(4) 0.046(4) 0.034(4) 0.003(3) 0.008(3) 0.003(3)
C28 0.055(4) 0.031(3) 0.035(3) 0.000(2) 0.010(3) -0.001(2)
C29 0.069(4) 0.035(3) 0.048(4) -0.008(3) 0.021(3) 0.003(3)
C30 0.071(5) 0.046(4) 0.048(4) -0.009(3) 0.024(4) -0.002(3)
C31 0.058(4) 0.047(4) 0.027(4) -0.003(3) 0.014(3) -0.003(3)
C32 0.042(3) 0.043(3) 0.031(3) -0.002(3) 0.011(3) 0.000(3)
C33 0.045(3) 0.039(3) 0.033(3) -0.003(2) 0.012(3) -0.001(2)
C34 0.046(3) 0.039(3) 0.028(3) 0.001(2) 0.011(2) -0.001(2)
C35 0.076(5) 0.052(4) 0.038(4) -0.003(3) 0.016(4) 0.005(4)
N11 0.087(5) 0.049(3) 0.053(4) 0.009(3) 0.018(3) 0.017(3)
C37 0.068(5) 0.045(4) 0.043(4) 0.000(3) 0.014(4) 0.009(3)
C38 0.037(3) 0.040(3) 0.035(4) 0.001(3) 0.011(3) -0.004(2)
C39 0.041(3) 0.041(3) 0.032(4) 0.004(3) 0.008(3) -0.004(3)
C40 0.041(3) 0.033(3) 0.031(3) -0.002(2) 0.012(2) -0.004(2)
C41 0.046(4) 0.037(3) 0.032(3) -0.004(2) 0.013(3) -0.003(3)
C42 0.062(4) 0.041(3) 0.037(4) 0.001(3) 0.016(3) 0.004(3)
C43 0.064(4) 0.048(4) 0.033(4) 0.005(3) 0.009(3) 0.002(3)
C44 0.067(5) 0.033(3) 0.054(5) 0.005(3) 0.020(4) 0.000(3)
C45 0.054(4) 0.041(3) 0.044(4) -0.002(3) 0.016(3) -0.005(3)
C46 0.056(4) 0.042(3) 0.043(4) -0.002(3) 0.009(3) 0.005(3)
C47 0.059(4) 0.044(3) 0.043(4) -0.013(3) 0.017(3) -0.002(3)
C48 0.054(4) 0.048(3) 0.031(4) -0.005(3) 0.009(3) -0.005(3)
C49 0.043(3) 0.033(3) 0.038(4) 0.002(3) 0.011(3) -0.002(3)
C50 0.048(4) 0.040(3) 0.036(4) -0.003(3) 0.014(3) -0.005(3)
C51 0.036(3) 0.044(3) 0.027(3) 0.000(3) 0.005(2) -0.003(2)

loop_
_atom_type_symbol
_atom_type_description
_atom_type_scat_dispersion_real
_atom_type_scat_dispersion_imag
_atom_type_scat_source
C C 0.0033 0.0000 'International Tables Vol C Tables 4.2.6.8 and 6.1.1.4'
H H 0.0000 0.0000 'International Tables Vol C Tables 4.2.6.8 and 6.1.1.4'
N N 0.0061 0.0000 'International Tables Vol C Tables 4.2.6.8 and 6.1.1.4'

loop_
_geom_angle_atom_site_label_1
_geom_angle_atom_site_label_2
_geom_angle_atom_site_label_3
_geom_angle
_geom_angle_site_symmetry_1
_geom_angle_site_symmetry_3
_geom_angle_publ_flag
N1 C2 C1 123.1(7) . . ?
C1 N2 C4 116.3(6) . . ?
C6 N3 C5 112.8(5) . . ?
C5 N4 N5 118.9(5) . . ?
C17 N5 N4 116.9(5) . . ?
N6 C19 C18 121.8(6) . . ?
C18 N7 C21 115.2(5) . . ?
C23 N8 C22 113.3(5) . . ?
C22 N9 N10 119.5(5) . . ?
C34 N10 N9 116.5(5) . . ?
N11 C36 C35 122.4(7) . . ?
C38 N12 C35 115.3(6) . . ?
C40 N13 C39 113.4(5) . . ?
C39 N14 N15 119.6(5) . . ?
C51 N15 N14 116.1(5) . . ?
N2 C1 C2 122.3(7) . . ?
C3 N1 C2 114.8(6) . . ?
N1 C3 C4 123.4(7) . . ?
N2 C4 C3 119.9(5) . . ?
N2 C4 C5 117.1(5) . . ?
C3 C4 C5 123.0(6) . . ?
N4 C5 N3 127.8(5) . . ?
N4 C5 C4 115.1(5) . . ?
N3 C5 C4 117.0(5) . . ?
N3 C6 C17 122.1(5) . . ?
N3 C6 C7 129.5(5) . . ?
C17 C6 C7 108.3(4) . . ?
C8 C7 C15 118.6(6) . . ?
C8 C7 C6 135.7(6) . . ?
C15 C7 C6 105.7(5) . . ?
C7 C8 C9 118.8(6) . . ?
C10 C9 C8 122.8(7) . . ?
C9 C10 C11 120.5(6) . . ?
C15 C11 C12 116.5(6) . . ?
C15 C11 C10 114.8(5) . . ?
C12 C11 C10 128.7(6) . . ?
C13 C12 C11 119.9(6) . . ?
C12 C13 C14 123.3(7) . . ?
C16 C14 C13 117.9(7) . . ?
C11 C15 C7 124.4(5) . . ?
C11 C15 C16 123.2(5) . . ?
C7 C15 C16 112.4(5) . . ?
C14 C16 C15 119.1(6) . . ?
C14 C16 C17 135.5(6) . . ?
C15 C16 C17 105.4(5) . . ?
N5 C17 C6 121.4(5) . . ?
N5 C17 C16 130.3(5) . . ?
C6 C17 C16 108.2(5) . . ?
N7 C18 C19 124.0(6) . . ?
C20 N6 C19 115.2(5) . . ?
N6 C20 C21 122.7(6) . . ?
N7 C21 C20 121.1(5) . . ?
N7 C21 C22 116.8(5) . . ?
C20 C21 C22 122.1(5) . . ?
N9 C22 N8 127.0(5) . . ?
N9 C22 C21 115.9(5) . . ?
N8 C22 C21 117.1(5) . . ?
N8 C23 C34 121.7(5) . . ?
N8 C23 C24 130.1(5) . . ?
C34 C23 C24 108.2(5) . . ?
C25 C24 C32 118.9(5) . . ?
C25 C24 C23 134.8(5) . . ?
C32 C24 C23 106.3(5) . . ?
C24 C25 C26 117.6(6) . . ?
C27 C26 C25 123.6(7) . . ?
C26 C27 C28 120.1(6) . . ?
C32 C28 C29 116.4(5) . . ?
C32 C28 C27 115.4(5) . . ?
C29 C28 C27 128.2(6) . . ?
C30 C29 C28 119.6(6) . . ?
C29 C30 C31 123.7(6) . . ?
C33 C31 C30 118.0(6) . . ?
C28 C32 C24 124.5(5) . . ?
C28 C32 C33 123.5(5) . . ?
C24 C32 C33 112.0(5) . . ?
C31 C33 C32 118.8(5) . . ?
C31 C33 C34 136.0(6) . . ?
C32 C33 C34 105.2(5) . . ?
N10 C34 C23 121.9(5) . . ?
N10 C34 C33 129.6(5) . . ?
C23 C34 C33 108.4(5) . . ?
N12 C35 C36 122.3(7) . . ?
C36 N11 C37 115.2(6) . . ?
N11 C37 C38 123.4(7) . . ?
N12 C38 C37 121.2(6) . . ?
N12 C38 C39 116.8(5) . . ?
C37 C38 C39 121.9(6) . . ?
N14 C39 N13 127.3(5) . . ?
N14 C39 C38 115.6(5) . . ?
N13 C39 C38 117.1(5) . . ?
N13 C40 C51 121.6(5) . . ?
N13 C40 C41 129.9(6) . . ?
C51 C40 C41 108.4(5) . . ?
C42 C41 C49 120.2(6) . . ?
C42 C41 C40 135.1(6) . . ?
C49 C41 C40 104.8(5) . . ?
C41 C42 C43 118.2(6) . . ?
C44 C43 C42 122.1(7) . . ?
C43 C44 C45 120.9(6) . . ?
C49 C45 C46 115.8(7) . . ?
C49 C45 C44 116.1(6) . . ?
C46 C45 C44 128.1(6) . . ?
C47 C46 C45 120.4(6) . . ?
C46 C47 C48 122.5(6) . . ?
C50 C48 C47 118.3(6) . . ?
C50 C49 C45 124.2(6) . . ?
C50 C49 C41 113.2(6) . . ?
C45 C49 C41 122.6(7) . . ?
C48 C50 C49 118.7(6) . . ?
C48 C50 C51 136.0(6) . . ?
C49 C50 C51 105.3(5) . . ?
N15 C51 C40 122.0(5) . . ?
N15 C51 C50 129.7(6) . . ?
C40 C51 C50 108.3(5) . . ?

loop_
_geom_bond_atom_site_label_1
_geom_bond_atom_site_label_2
_geom_bond_distance
_geom_bond_site_symmetry_2
_geom_bond_publ_flag
C2 N1 1.330(9) . ?
C2 C1 1.353(10) . ?
N2 C1 1.329(7) . ?
N2 C4 1.344(7) . ?
N3 C6 1.306(7) . ?
N3 C5 1.353(8) . ?
N4 C5 1.321(8) . ?
N4 N5 1.360(6) . ?
N5 C17 1.312(7) . ?
C19 N6 1.342(8) . ?
C19 C18 1.360(8) . ?
N7 C18 1.322(7) . ?
N7 C21 1.349(7) . ?
N8 C23 1.314(6) . ?
N8 C22 1.353(7) . ?
N9 C22 1.336(7) . ?
N9 N10 1.354(6) . ?
N10 C34 1.320(7) . ?
C36 N11 1.307(9) . ?
C36 C35 1.369(10) . ?
N12 C38 1.325(8) . ?
N12 C35 1.327(7) . ?
N13 C40 1.316(7) . ?
N13 C39 1.349(7) . ?
N14 C39 1.325(8) . ?
N14 N15 1.364(7) . ?
N15 C51 1.322(7) . ?
N1 C3 1.324(8) . ?
C3 C4 1.390(9) . ?
C4 C5 1.480(8) . ?
C6 C17 1.433(8) . ?
C6 C7 1.464(8) . ?
C7 C8 1.363(9) . ?
C7 C15 1.413(9) . ?
C8 C9 1.402(9) . ?
C9 C10 1.364(10) . ?
C10 C11 1.436(10) . ?
C11 C15 1.394(7) . ?
C11 C12 1.404(9) . ?
C12 C13 1.380(10) . ?
C13 C14 1.395(9) . ?
C14 C16 1.370(9) . ?
C15 C16 1.418(9) . ?
C16 C17 1.471(8) . ?
N6 C20 1.335(7) . ?
C20 C21 1.388(8) . ?
C21 C22 1.478(7) . ?
C23 C34 1.429(8) . ?
C23 C24 1.456(8) . ?
C24 C25 1.387(8) . ?
C24 C32 1.395(8) . ?
C25 C26 1.391(8) . ?
C26 C27 1.367(9) . ?
C27 C28 1.426(10) . ?
C28 C32 1.386(8) . ?
C28 C29 1.419(9) . ?
C29 C30 1.379(10) . ?
C30 C31 1.400(9) . ?
C31 C33 1.369(8) . ?
C32 C33 1.431(8) . ?
C33 C34 1.458(8) . ?
N11 C37 1.320(8) . ?
C37 C38 1.367(9) . ?
C38 C39 1.486(8) . ?
C40 C51 1.425(8) . ?
C40 C41 1.461(8) . ?
C41 C42 1.358(9) . ?
C41 C49 1.415(8) . ?
C42 C43 1.408(9) . ?
C43 C44 1.375(9) . ?
C44 C45 1.415(10) . ?
C45 C49 1.396(9) . ?
C45 C46 1.411(9) . ?
C46 C47 1.368(9) . ?
C47 C48 1.408(9) . ?
C48 C50 1.374(9) . ?
C49 C50 1.395(9) . ?
C50 C51 1.463(8) . ?

loop_
_geom_torsion_atom_site_label_1
_geom_torsion_atom_site_label_2
_geom_torsion_atom_site_label_3
_geom_torsion_atom_site_label_4
_geom_torsion
_geom_torsion_site_symmetry_1
_geom_torsion_site_symmetry_2
_geom_torsion_site_symmetry_3
_geom_torsion_site_symmetry_4
_geom_torsion_publ_flag
C5 N4 N5 C17 -0.3(7) . . . . ?
C22 N9 N10 C34 -0.1(7) . . . . ?
C39 N14 N15 C51 1.8(8) . . . . ?
C4 N2 C1 C2 -0.6(10) . . . . ?
N1 C2 C1 N2 1.5(12) . . . . ?
C1 C2 N1 C3 -0.4(11) . . . . ?
C2 N1 C3 C4 -1.5(11) . . . . ?
C1 N2 C4 C3 -1.1(10) . . . . ?
C1 N2 C4 C5 178.4(5) . . . . ?
N1 C3 C4 N2 2.3(11) . . . . ?
N1 C3 C4 C5 -177.2(6) . . . . ?
N5 N4 C5 N3 1.0(9) . . . . ?
N5 N4 C5 C4 -179.6(5) . . . . ?
C6 N3 C5 N4 -1.2(8) . . . . ?
C6 N3 C5 C4 179.5(5) . . . . ?
N2 C4 C5 N4 178.8(6) . . . . ?
C3 C4 C5 N4 -1.7(8) . . . . ?
N2 C4 C5 N3 -1.8(7) . . . . ?
C3 C4 C5 N3 177.8(6) . . . . ?
C5 N3 C6 C17 0.6(7) . . . . ?
C5 N3 C6 C7 -177.5(5) . . . . ?
N3 C6 C7 C8 -1.4(11) . . . . ?
C17 C6 C7 C8 -179.7(7) . . . . ?
N3 C6 C7 C15 176.2(6) . . . . ?
C17 C6 C7 C15 -2.2(6) . . . . ?
C15 C7 C8 C9 -1.0(9) . . . . ?
C6 C7 C8 C9 176.3(6) . . . . ?
C7 C8 C9 C10 -0.7(11) . . . . ?
C8 C9 C10 C11 1.6(11) . . . . ?
C9 C10 C11 C15 -0.8(9) . . . . ?
C9 C10 C11 C12 179.9(6) . . . . ?
C15 C11 C12 C13 -0.7(8) . . . . ?
C10 C11 C12 C13 178.7(7) . . . . ?
C11 C12 C13 C14 1.1(11) . . . . ?
C12 C13 C14 C16 -1.5(10) . . . . ?
C12 C11 C15 C7 178.4(6) . . . . ?
C10 C11 C15 C7 -1.0(7) . . . . ?
C12 C11 C15 C16 0.7(7) . . . . ?
C10 C11 C15 C16 -178.8(7) . . . . ?
C8 C7 C15 C11 1.9(8) . . . . ?
C6 C7 C15 C11 -176.2(5) . . . . ?
C8 C7 C15 C16 179.9(6) . . . . ?
C6 C7 C15 C16 1.8(6) . . . . ?
C13 C14 C16 C15 1.3(9) . . . . ?
C13 C14 C16 C17 -176.3(6) . . . . ?
C11 C15 C16 C14 -1.0(8) . . . . ?
C7 C15 C16 C14 -179.0(5) . . . . ?
C11 C15 C16 C17 177.3(4) . . . . ?
C7 C15 C16 C17 -0.8(6) . . . . ?
N4 N5 C17 C6 -0.2(7) . . . . ?
N4 N5 C17 C16 175.7(5) . . . . ?
N3 C6 C17 N5 0.0(8) . . . . ?
C7 C6 C17 N5 178.5(5) . . . . ?
N3 C6 C17 C16 -176.7(5) . . . . ?
C7 C6 C17 C16 1.8(6) . . . . ?
C14 C16 C17 N5 0.9(11) . . . . ?
C15 C16 C17 N5 -177.0(5) . . . . ?
C14 C16 C17 C6 177.2(7) . . . . ?
C15 C16 C17 C6 -0.7(6) . . . . ?
C21 N7 C18 C19 -0.5(9) . . . . ?
N6 C19 C18 N7 0.2(10) . . . . ?
C18 C19 N6 C20 -1.4(9) . . . . ?
C19 N6 C20 C21 2.9(9) . . . . ?
C18 N7 C21 C20 1.9(8) . . . . ?
C18 N7 C21 C22 -176.9(5) . . . . ?
N6 C20 C21 N7 -3.3(9) . . . . ?
N6 C20 C21 C22 175.5(5) . . . . ?
N10 N9 C22 N8 1.6(8) . . . . ?
N10 N9 C22 C21 -177.0(4) . . . . ?
C23 N8 C22 N9 -1.0(8) . . . . ?
C23 N8 C22 C21 177.7(5) . . . . ?
N7 C21 C22 N9 -178.8(5) . . . . ?
C20 C21 C22 N9 2.4(8) . . . . ?
N7 C21 C22 N8 2.4(7) . . . . ?
C20 C21 C22 N8 -176.4(5) . . . . ?
C22 N8 C23 C34 -1.0(7) . . . . ?
C22 N8 C23 C24 178.9(5) . . . . ?
N8 C23 C24 C25 -1.4(11) . . . . ?
C34 C23 C24 C25 178.5(6) . . . . ?
N8 C23 C24 C32 -179.6(5) . . . . ?
C34 C23 C24 C32 0.3(6) . . . . ?
C32 C24 C25 C26 0.8(9) . . . . ?
C23 C24 C25 C26 -177.2(6) . . . . ?
C24 C25 C26 C27 -1.3(10) . . . . ?
C25 C26 C27 C28 0.9(10) . . . . ?
C26 C27 C28 C32 -0.1(9) . . . . ?
C26 C27 C28 C29 179.9(6) . . . . ?
C32 C28 C29 C30 0.7(9) . . . . ?
C27 C28 C29 C30 -179.3(7) . . . . ?
C28 C29 C30 C31 0.0(11) . . . . ?
C29 C30 C31 C33 0.4(10) . . . . ?
C29 C28 C32 C24 179.7(6) . . . . ?
C27 C28 C32 C24 -0.3(8) . . . . ?
C29 C28 C32 C33 -1.7(8) . . . . ?
C27 C28 C32 C33 178.3(6) . . . . ?
C25 C24 C32 C28 -0.1(9) . . . . ?
C23 C24 C32 C28 178.5(5) . . . . ?
C25 C24 C32 C33 -178.8(5) . . . . ?
C23 C24 C32 C33 -0.2(7) . . . . ?
C30 C31 C33 C32 -1.3(9) . . . . ?
C30 C31 C33 C34 179.7(7) . . . . ?
C28 C32 C33 C31 2.1(8) . . . . ?
C24 C32 C33 C31 -179.2(6) . . . . ?
C28 C32 C33 C34 -178.6(5) . . . . ?
C24 C32 C33 C34 0.1(7) . . . . ?
N9 N10 C34 C23 -1.8(8) . . . . ?
N9 N10 C34 C33 -178.3(5) . . . . ?
N8 C23 C34 N10 2.4(8) . . . . ?
C24 C23 C34 N10 -177.4(5) . . . . ?
N8 C23 C34 C33 179.7(5) . . . . ?
C24 C23 C34 C33 -0.2(6) . . . . ?
C31 C33 C34 N10 -3.9(11) . . . . ?
C32 C33 C34 N10 177.0(6) . . . . ?
C31 C33 C34 C23 179.2(7) . . . . ?
C32 C33 C34 C23 0.1(6) . . . . ?
C38 N12 C35 C36 -0.8(10) . . . . ?
N11 C36 C35 N12 3.6(13) . . . . ?
C35 C36 N11 C37 -2.9(12) . . . . ?
C36 N11 C37 C38 -0.3(11) . . . . ?
C35 N12 C38 C37 -2.4(9) . . . . ?
C35 N12 C38 C39 176.8(5) . . . . ?
N11 C37 C38 N12 3.0(10) . . . . ?
N11 C37 C38 C39 -176.0(6) . . . . ?
N15 N14 C39 N13 -1.4(9) . . . . ?
N15 N14 C39 C38 177.5(5) . . . . ?
C40 N13 C39 N14 0.1(8) . . . . ?
C40 N13 C39 C38 -178.8(5) . . . . ?
N12 C38 C39 N14 179.7(6) . . . . ?
C37 C38 C39 N14 -1.2(8) . . . . ?
N12 C38 C39 N13 -1.4(7) . . . . ?
C37 C38 C39 N13 177.7(6) . . . . ?
C39 N13 C40 C51 0.7(7) . . . . ?
C39 N13 C40 C41 -178.2(6) . . . . ?
N13 C40 C41 C42 -1.1(12) . . . . ?
C51 C40 C41 C42 179.9(7) . . . . ?
N13 C40 C41 C49 179.2(6) . . . . ?
C51 C40 C41 C49 0.2(6) . . . . ?
C49 C41 C42 C43 -2.6(9) . . . . ?
C40 C41 C42 C43 177.8(6) . . . . ?
C41 C42 C43 C44 1.6(10) . . . . ?
C42 C43 C44 C45 0.1(10) . . . . ?
C43 C44 C45 C49 -0.9(10) . . . . ?
C43 C44 C45 C46 -178.3(6) . . . . ?
C49 C45 C46 C47 0.7(9) . . . . ?
C44 C45 C46 C47 178.1(7) . . . . ?
C45 C46 C47 C48 0.8(10) . . . . ?
C46 C47 C48 C50 -2.1(10) . . . . ?
C46 C45 C49 C50 -1.0(10) . . . . ?
C44 C45 C49 C50 -178.7(5) . . . . ?
C46 C45 C49 C41 177.6(5) . . . . ?
C44 C45 C49 C41 -0.1(9) . . . . ?
C42 C41 C49 C50 -179.4(6) . . . . ?
C40 C41 C49 C50 0.4(7) . . . . ?
C42 C41 C49 C45 1.9(9) . . . . ?
C40 C41 C49 C45 -178.4(6) . . . . ?
C47 C48 C50 C49 1.7(9) . . . . ?
C47 C48 C50 C51 -175.8(7) . . . . ?
C45 C49 C50 C48 -0.2(10) . . . . ?
C41 C49 C50 C48 -179.0(6) . . . . ?
C45 C49 C50 C51 178.0(5) . . . . ?
C41 C49 C50 C51 -0.8(7) . . . . ?
N14 N15 C51 C40 -1.1(8) . . . . ?
N14 N15 C51 C50 178.4(5) . . . . ?
N13 C40 C51 N15 -0.1(9) . . . . ?
C41 C40 C51 N15 179.0(5) . . . . ?
N13 C40 C51 C50 -179.8(5) . . . . ?
C41 C40 C51 C50 -0.7(6) . . . . ?
C48 C50 C51 N15 -1.0(12) . . . . ?
C49 C50 C51 N15 -178.8(5) . . . . ?
C48 C50 C51 C40 178.6(7) . . . . ?
C49 C50 C51 C40 0.9(6) . . . . ?
